data_4324070
loop_
_publ_author_name
'Pravat Bhattacharyya'
'Alexandra M. Z. Slawin'
'Martin B. Smith'
'J. Derek Woollins'

_publ_section_title
;
 Palladium(II) and Platinum(II) Complexes of the Heterodifunctional Ligand
 Ph2PNHP(O)Ph2
;
_journal_name_full 'Inorganic Chemistry'
_journal_page_first 3675
_journal_page_last 3682
_journal_paper_doi 10.1021/ic951247d
_journal_volume 35
_journal_year 1996
_chemical_formula_sum 'C48 H42 B2 F8 N2 O2 P4 Pt'
_chemical_formula_weight 1171.46
_space_group_IT_number 18
_symmetry_cell_setting orthorhombic
_symmetry_Int_Tables_number 18
_symmetry_space_group_name_Hall 'P 2 2ab'
_symmetry_space_group_name_H-M 'P 21 21 2'
_audit_creation_date 'Mon Oct  9 15:16:39 1995'
_audit_creation_method 'from TEXRAY.INF file'
_cell_angle_alpha 90
_cell_angle_beta 90
_cell_angle_gamma 90
_cell_formula_units_Z 2
_cell_length_a 14.100(2)
_cell_length_b 19.002(1)
_cell_length_c 9.145(2)
_cell_measurement_reflns_used 25
_cell_measurement_temperature 293.2
_cell_measurement_theta_max 66.0
_cell_measurement_theta_min 44.8
_cell_volume 2450.2(7)
_computing_cell_refinement 'MSC/AFC Diffractometer Control'
_computing_data_collection 'MSC/AFC Diffractometer Control'
_computing_data_reduction teXsan
_computing_publication_material teXsan
_computing_structure_refinement teXsan
_computing_structure_solution 'DIRDIF92 (PATTY)'
_diffrn_ambient_temperature 293.2
_diffrn_measurement_device AFC7S
_diffrn_measurement_method 'omega scans with profile analysis'
_diffrn_orient_matrix_UB_11 0.06486
_diffrn_orient_matrix_UB_12 0.02128
_diffrn_orient_matrix_UB_13 -0.00147
_diffrn_orient_matrix_UB_21 -0.02826
_diffrn_orient_matrix_UB_22 0.04707
_diffrn_orient_matrix_UB_23 -0.02222
_diffrn_orient_matrix_UB_31 -0.00498
_diffrn_orient_matrix_UB_32 0.01006
_diffrn_orient_matrix_UB_33 0.10705
_diffrn_radiation_monochromator graphite
_diffrn_radiation_source 'X-ray tube'
_diffrn_radiation_type CuKalpha
_diffrn_radiation_wavelength 1.5418
_diffrn_reflns_av_R_equivalents 0.00
_diffrn_reflns_limit_h_max 15
_diffrn_reflns_limit_h_min 0
_diffrn_reflns_limit_k_max 21
_diffrn_reflns_limit_k_min 0
_diffrn_reflns_limit_l_max 10
_diffrn_reflns_limit_l_min 0
_diffrn_reflns_number 2112
_diffrn_reflns_theta_max 60.03
_diffrn_standards_decay_% -0.52
_diffrn_standards_interval_count 150
_diffrn_standards_number 3
_exptl_absorpt_coefficient_mu 7.003
_exptl_absorpt_correction_T_max 1.000
_exptl_absorpt_correction_T_min 0.537
_exptl_absorpt_correction_type refdelf
_exptl_absorpt_process_details Walker&Stuart_DIFABS
_exptl_crystal_colour clear
_exptl_crystal_density_diffrn 1.588
_exptl_crystal_description plate
_exptl_crystal_F_000 1160.00
_exptl_crystal_size_max 0.350
_exptl_crystal_size_mid 0.200
_exptl_crystal_size_min 0.080
_refine_diff_density_max 1.21
_refine_diff_density_min -1.31
_refine_ls_extinction_coef 19.05742
_refine_ls_extinction_method Zachariasen_type_2_Gaussian_isotropic
_refine_ls_goodness_of_fit_obs 4.230
_refine_ls_matrix_type full
_refine_ls_number_parameters 102
_refine_ls_number_reflns 1969
_refine_ls_number_restraints 0
_refine_ls_R_factor_obs 0.0520
_refine_ls_shift/esd_max 0.0630
_refine_ls_structure_factor_coef F
_refine_ls_weighting_scheme sigma
_refine_ls_wR_factor_obs 0.0570
_reflns_number_observed 1969
_reflns_number_total 2112
_reflns_observed_criterion 3.00
_cod_data_source_file ic951247d_5.cif
_cod_data_source_block 15
_cod_original_cell_volume 2450.3(5)
_cod_original_sg_symbol_H-M 'P 21 21 2 '
_cod_original_formula_sum 'C48 H42 B2 F8 N2 O2 P4 Pt '
_cod_database_code 4324070

loop_
_symmetry_equiv_pos_as_xyz
'   +x,   +y,   +z'
'   -x,   -y,   +z'
'1/2+x,1/2-y,   -z'
'1/2-x,1/2+y,   -z'

loop_
_atom_site_aniso_label
_atom_site_aniso_U_11
_atom_site_aniso_U_22
_atom_site_aniso_U_33
_atom_site_aniso_U_12
_atom_site_aniso_U_13
_atom_site_aniso_U_23
Pt(1) 0.0512(5) 0.0301(4) 0.0466(5) -0.0027(5) 0.00000 0.00000
P(1) 0.058(2) 0.034(2) 0.057(2) -0.005(2) -0.001(2) 0.000(2)
P(2) 0.058(3) 0.033(2) 0.049(2) -0.008(2) -0.006(2) -0.002(2)
O(1) 0.079(8) 0.044(6) 0.046(6) -0.021(6) 0.010(6) -0.001(5)
N(1) 0.072(9) 0.038(7) 0.051(7) -0.007(6) 0.020(7) -0.002(6)

loop_
_atom_site_label
_atom_site_fract_x
_atom_site_fract_y
_atom_site_fract_z
_atom_site_U_iso_or_equiv
_atom_site_thermal_displace_type
_atom_site_calc_flag
_atom_site_calc_attached_atom
Pt(1) 0.00000 0.00000 -0.01938(8) 0.0426(2) Uij ? ?
P(1) 0.1112(3) 0.1285(2) -0.1445(5) 0.050(1) Uij ? ?
P(2) 0.0629(3) 0.0749(2) 0.1386(4) 0.047(1) Uij ? ?
F(1) 0.1349(10) 0.3097(9) 0.025(1) 0.28964 Uij ? ?
F(2) 0.211(1) 0.2514(5) 0.200(1) 0.17239 Uij ? ?
F(3) 0.1723(9) 0.3636(6) 0.233(1) 0.15903 Uij ? ?
F(4) 0.2853(8) 0.3350(7) 0.075(1) 0.22199 Uij ? ?
O(1) 0.0558(8) 0.0641(5) -0.187(1) 0.056(3) Uij ? ?
N(1) 0.0887(8) 0.1443(6) 0.028(1) 0.053(4) Uij ? ?
C(1) 0.0778(8) 0.2030(5) -0.244(1) 0.04829 Uij ? ?
C(2) -0.0049(8) 0.2389(6) -0.2057(10) 0.07486 Uij ? ?
C(3) -0.0388(7) 0.2927(6) -0.295(1) 0.11124 Uij ? ?
C(4) 0.0099(9) 0.3105(5) -0.423(1) 0.10628 Uij ? ?
C(5) 0.0925(8) 0.2745(6) -0.4607(9) 0.07988 Uij ? ?
C(6) 0.1265(6) 0.2207(5) -0.371(1) 0.06328 Uij ? ?
C(7) 0.2320(6) 0.1145(6) -0.170(1) 0.05257 Uij ? ?
C(8) 0.2987(8) 0.1650(4) -0.129(1) 0.06511 Uij ? ?
C(9) 0.3953(7) 0.1497(6) -0.138(1) 0.08332 Uij ? ?
C(10) 0.4252(6) 0.0838(7) -0.187(1) 0.11748 Uij ? ?
C(11) 0.3585(9) 0.0333(5) -0.227(1) 0.12036 Uij ? ?
C(12) 0.2619(8) 0.0486(5) -0.219(1) 0.09361 Uij ? ?
C(13) 0.1706(7) 0.0486(6) 0.217(1) 0.05858 Uij ? ?
C(14) 0.2114(8) 0.0875(5) 0.330(1) 0.07291 Uij ? ?
C(15) 0.2984(8) 0.0669(7) 0.389(1) 0.09315 Uij ? ?
C(16) 0.3445(7) 0.0074(7) 0.334(1) 0.10800 Uij ? ?
C(17) 0.3037(9) -0.0315(6) 0.221(1) 0.11737 Uij ? ?
C(18) 0.2168(9) -0.0109(6) 0.162(1) 0.08704 Uij ? ?
C(19) -0.0151(7) 0.1088(5) 0.2765(9) 0.04993 Uij ? ?
C(20) -0.0897(8) 0.1519(6) 0.2321(9) 0.08078 Uij ? ?
C(21) -0.1585(7) 0.1729(6) 0.333(1) 0.11858 Uij ? ?
C(22) -0.1527(7) 0.1507(6) 0.478(1) 0.08968 Uij ? ?
C(23) -0.0780(8) 0.1075(5) 0.5223(8) 0.06486 Uij ? ?
C(24) -0.0092(7) 0.0865(4) 0.4216(10) 0.06178 Uij ? ?
B(1) 0.2009(6) 0.3149(5) 0.1331(9) 0.28493 Uij ? ?
H(2) -0.038(1) 0.2268(8) -0.119(1) 0.07599 Uij ? ?
H(3) -0.0952(8) 0.3172(8) -0.270(2) 0.07599 Uij ? ?
H(4) -0.013(1) 0.3471(7) -0.484(2) 0.07599 Uij ? ?
H(5) 0.126(1) 0.2866(8) -0.548(1) 0.07599 Uij ? ?
H(6) 0.1828(8) 0.1962(8) -0.397(2) 0.07599 Uij ? ?
H(8) 0.278(1) 0.2099(5) -0.096(2) 0.07599 Uij ? ?
H(9) 0.4407(9) 0.1842(8) -0.110(2) 0.07599 Uij ? ?
H(10) 0.4910(7) 0.0734(10) -0.192(2) 0.07599 Uij ? ?
H(11) 0.379(1) -0.0116(6) -0.261(2) 0.07599 Uij ? ?
H(12) 0.216(1) 0.0142(7) -0.246(2) 0.07599 Uij ? ?
H(14) 0.180(1) 0.1280(6) 0.367(2) 0.07599 Uij ? ?
H(15) 0.326(1) 0.0934(9) 0.466(1) 0.07599 Uij ? ?
H(16) 0.4038(8) -0.007(1) 0.374(2) 0.07599 Uij ? ?
H(17) 0.335(1) -0.0720(7) 0.184(2) 0.07599 Uij ? ?
H(18) 0.189(1) -0.0374(8) 0.086(1) 0.07599 Uij ? ?
H(20) -0.094(1) 0.1671(8) 0.133(1) 0.07599 Uij ? ?
H(21) -0.2094(9) 0.2023(8) 0.302(2) 0.07599 Uij ? ?
H(22) -0.1995(9) 0.1649(8) 0.546(2) 0.07599 Uij ? ?
H(23) -0.074(1) 0.0924(8) 0.6211(8) 0.07599 Uij ? ?
H(24) 0.0416(9) 0.0571(6) 0.452(1) 0.07599 Uij ? ?
H(25) 0.11985 0.19807 0.08676 0.08006 Uij ? ?

loop_
_atom_type_symbol
_atom_type_oxidation_number
_atom_type_number_in_cell
_atom_type_scat_dispersion_real
_atom_type_scat_dispersion_imag
_atom_type_scat_source
C 0 96 0.018 0.009 'International Tables'
H 0 84 0.000 0.000 'International Tables'
N 0 4 0.031 0.018 'International Tables'
O 0 4 0.049 0.032 'International Tables'
P 0 8 0.295 0.434 'International Tables'
B 0 4 0.009 0.004 'International Tables'
F 0 16 0.073 0.053 'International Tables'
Pt 0 2 -4.593 6.926 'International Tables'

loop_
_geom_angle_atom_site_label_1
_geom_angle_atom_site_label_2
_geom_angle_atom_site_label_3
_geom_angle
_geom_angle_site_symmetry_1
_geom_angle_site_symmetry_2
_geom_angle_site_symmetry_3
_geom_angle_publ_flag
P(2) Pt(1) P(2) 98.5(2) ? ? ? yes
P(2) Pt(1) O(1) 87.3(3) ? ? ? yes
P(2) Pt(1) O(1) 174.2(3) ? ? ? yes
P(2) Pt(1) O(1) 174.2(3) ? ? ? yes
P(2) Pt(1) O(1) 87.3(3) ? ? ? yes
O(1) Pt(1) O(1) 86.9(5) ? ? ? yes
O(1) P(1) N(1) 107.2(6) ? ? ? yes
O(1) P(1) C(1) 112.8(6) ? ? ? yes
O(1) P(1) C(7) 110.5(6) ? ? ? yes
N(1) P(1) C(1) 107.4(5) ? ? ? yes
N(1) P(1) C(7) 110.2(6) ? ? ? yes
C(1) P(1) C(7) 108.6(6) ? ? ? yes
Pt(1) P(2) N(1) 101.4(4) ? ? ? yes
Pt(1) P(2) C(13) 115.5(4) ? ? ? yes
Pt(1) P(2) C(19) 116.4(4) ? ? ? yes
N(1) P(2) C(13) 106.1(6) ? ? ? yes
N(1) P(2) C(19) 105.7(5) ? ? ? yes
C(13) P(2) C(19) 110.4(5) ? ? ? yes
Pt(1) O(1) P(1) 118.6(6) ? ? ? yes
P(1) N(1) P(2) 118.1(7) ? ? ? yes
P(1) C(1) C(2) 119.6(8) ? ? ? yes
P(1) C(1) C(6) 119.8(8) ? ? ? yes
C(2) C(1) C(6) 120.0(9) ? ? ? yes
C(1) C(2) C(3) 120.0(9) ? ? ? yes
C(2) C(3) C(4) 120.0(9) ? ? ? yes
C(3) C(4) C(5) 120.0(9) ? ? ? yes
C(4) C(5) C(6) 120.0(9) ? ? ? yes
C(1) C(6) C(5) 120.0(9) ? ? ? yes
P(1) C(7) C(8) 121.3(8) ? ? ? yes
P(1) C(7) C(12) 118.4(8) ? ? ? yes
C(8) C(7) C(12) 120.0(9) ? ? ? yes
C(7) C(8) C(9) 120.0(9) ? ? ? yes
C(8) C(9) C(10) 120.0(9) ? ? ? yes
C(9) C(10) C(11) 120.0(9) ? ? ? yes
C(10) C(11) C(12) 120.0(9) ? ? ? yes
C(7) C(12) C(11) 120.0(9) ? ? ? yes
P(2) C(13) C(14) 120.6(8) ? ? ? yes
P(2) C(13) C(18) 119.4(8) ? ? ? yes
C(14) C(13) C(18) 120.0(9) ? ? ? yes
C(13) C(14) C(15) 120.0(10) ? ? ? yes
C(14) C(15) C(16) 120.0(10) ? ? ? yes
C(15) C(16) C(17) 120.0(10) ? ? ? yes
C(16) C(17) C(18) 120(1) ? ? ? yes
C(13) C(18) C(17) 120.0(10) ? ? ? yes
P(2) C(19) C(20) 118.0(6) ? ? ? yes
P(2) C(19) C(24) 121.6(7) ? ? ? yes
C(20) C(19) C(24) 120.0(8) ? ? ? yes
C(19) C(20) C(21) 120.0(8) ? ? ? yes
C(20) C(21) C(22) 120.0(9) ? ? ? yes
C(21) C(22) C(23) 120.0(9) ? ? ? yes
C(22) C(23) C(24) 120.0(8) ? ? ? yes
C(19) C(24) C(23) 120.0(9) ? ? ? yes
F(1) B(1) F(2) 109(1) ? ? ? yes
F(1) B(1) F(3) 109(1) ? ? ? yes
F(1) B(1) F(4) 109.5(10) ? ? ? yes
F(2) B(1) F(3) 109.4(9) ? ? ? yes
F(2) B(1) F(4) 109(1) ? ? ? yes
F(3) B(1) F(4) 109.4(10) ? ? ? yes

loop_
_geom_bond_atom_site_label_1
_geom_bond_atom_site_label_2
_geom_bond_distance
_geom_bond_site_symmetry_1
_geom_bond_site_symmetry_2
_geom_bond_publ_flag
Pt(1) P(2) 2.213(4) ? ? yes
Pt(1) P(2) 2.213(4) ? ? yes
Pt(1) O(1) 2.108(10) ? ? yes
Pt(1) O(1) 2.108(10) ? ? yes
P(1) O(1) 1.50(1) ? ? yes
P(1) N(1) 1.64(1) ? ? yes
P(1) C(1) 1.75(1) ? ? yes
P(1) C(7) 1.739(9) ? ? yes
P(2) N(1) 1.70(1) ? ? yes
P(2) C(13) 1.75(1) ? ? yes
P(2) C(19) 1.793(10) ? ? yes
C(1) C(2) 1.39(1) ? ? yes
C(1) C(6) 1.39(1) ? ? yes
C(2) C(3) 1.39(2) ? ? yes
C(3) C(4) 1.39(2) ? ? yes
C(4) C(5) 1.39(2) ? ? yes
C(5) C(6) 1.39(1) ? ? yes
C(7) C(8) 1.39(1) ? ? yes
C(7) C(12) 1.39(1) ? ? yes
C(8) C(9) 1.39(1) ? ? yes
C(9) C(10) 1.39(2) ? ? yes
C(10) C(11) 1.39(2) ? ? yes
C(11) C(12) 1.39(2) ? ? yes
C(13) C(14) 1.39(2) ? ? yes
C(13) C(18) 1.39(2) ? ? yes
C(14) C(15) 1.39(2) ? ? yes
C(15) C(16) 1.39(2) ? ? yes
C(16) C(17) 1.39(2) ? ? yes
C(17) C(18) 1.39(2) ? ? yes
C(19) C(20) 1.39(1) ? ? yes
C(19) C(24) 1.39(1) ? ? yes
C(20) C(21) 1.39(2) ? ? yes
C(21) C(22) 1.39(2) ? ? yes
C(22) C(23) 1.39(2) ? ? yes
C(23) C(24) 1.39(1) ? ? yes
B(1) F(1) 1.36(2) ? ? yes
B(1) F(2) 1.36(1) ? ? yes
B(1) F(3) 1.36(1) ? ? yes
B(1) F(4) 1.36(1) ? ? yes
